data_7033972
loop_
_publ_author_name
'Azhdari Tehrani, Alireza'
'Morsali, Ali'
'Kubicki, Maciej'

_publ_section_title
;
 The role of weak hydrogen and halogen bonding interactions in the
 assembly of a series of Hg(ii) coordination polymers.
;
_journal_issue 12
_journal_name_full 'Dalton transactions (Cambridge, England : 2003)'
_journal_page_first 5703
_journal_page_last 5712
_journal_paper_doi 10.1039/c4dt03638g
_journal_volume 44
_journal_year 2015
_chemical_formula_moiety 'C12 H9 F Hg I2 N2'
_chemical_formula_sum 'C12 H9 F Hg I2 N2'
_chemical_formula_weight 654.60
_chemical_name_systematic
;
 ?
;
_space_group_crystal_system orthorhombic
_space_group_IT_number 43
_space_group_name_Hall 'F 2 -2d'
_space_group_name_H-M_alt 'F d d 2'
_symmetry_space_group_name_Hall 'F 2 -2d'
_symmetry_space_group_name_H-M 'F d d 2'
_atom_sites_solution_hydrogens geom
_audit_creation_method SHELXL-2013
_audit_update_record
;
2015-01-29 deposited with the CCDC.
2015-02-10 downloaded from the CCDC.
;
_cell_angle_alpha 90
_cell_angle_beta 90
_cell_angle_gamma 90
_cell_formula_units_Z 16
_cell_length_a 37.6061(3)
_cell_length_b 38.3258(8)
_cell_length_c 4.2956(2)
_cell_measurement_reflns_used 13207
_cell_measurement_temperature 100(1)
_cell_measurement_theta_max 26.2010
_cell_measurement_theta_min 3.0150
_cell_volume 6191.2(3)
_computing_cell_refinement 'CrysAlis Pro (Agilent Technologies (2011))'
_computing_data_collection 'CrysAlis Pro (Agilent Technologies (2011))'
_computing_data_reduction 'CrysAlis Pro (Agilent Technologies (2011))'
_computing_molecular_graphics 'Mercury (MacRae et al., 2009)'
_computing_publication_material 'SHELXL-2013 (Sheldrick, 2013)'
_computing_structure_refinement 'SHELXL-2013 (Sheldrick, 2013)'
_computing_structure_solution 'SIR92 (Altomare et al., 1993)'
_diffrn_ambient_temperature 100(1)
_diffrn_detector_area_resol_mean 16.1544
_diffrn_measured_fraction_theta_full 0.997
_diffrn_measured_fraction_theta_max 0.997
_diffrn_measurement_device_type 'Xcalibur, Eos'
_diffrn_measurement_method \w-scan
_diffrn_radiation_monochromator graphite
_diffrn_radiation_source 'Enhance (Mo) X-ray Source'
_diffrn_radiation_type 'Mo K\a'
_diffrn_radiation_wavelength 0.7107
_diffrn_reflns_av_R_equivalents 0.0677
_diffrn_reflns_av_unetI/netI 0.0227
_diffrn_reflns_Laue_measured_fraction_full 0.997
_diffrn_reflns_Laue_measured_fraction_max 0.997
_diffrn_reflns_limit_h_max 46
_diffrn_reflns_limit_h_min -46
_diffrn_reflns_limit_k_max 46
_diffrn_reflns_limit_k_min 0
_diffrn_reflns_limit_l_max 5
_diffrn_reflns_limit_l_min -5
_diffrn_reflns_number 59704
_diffrn_reflns_point_group_measured_fraction_full 0.998
_diffrn_reflns_point_group_measured_fraction_max 0.998
_diffrn_reflns_theta_full 25.000
_diffrn_reflns_theta_max 25.991
_diffrn_reflns_theta_min 3.036
_exptl_absorpt_coefficient_mu 13.928
_exptl_absorpt_correction_T_max 1.00000
_exptl_absorpt_correction_T_min 0.15643
_exptl_absorpt_correction_type multi-scan
_exptl_absorpt_process_details
;
CrysAlisPro, Agilent Technologies,
Version 1.171.36.32 (release 02-08-2013 CrysAlis171 .NET)
(compiled Aug  2 2013,16:46:58)
Empirical absorption correction using spherical harmonics,
 implemented in SCALE3 ABSPACK scaling algorithm.
;
_exptl_crystal_colour colourless
_exptl_crystal_density_diffrn 2.809
_exptl_crystal_description prism
_exptl_crystal_F_000 4640
_exptl_crystal_size_max 0.25
_exptl_crystal_size_mid 0.08
_exptl_crystal_size_min 0.08
_refine_diff_density_max 0.630
_refine_diff_density_min -0.536
_refine_diff_density_rms 0.093
_refine_ls_abs_structure_details
;
 Flack x determined using 1170 quotients [(I+)-(I-)]/[(I+)+(I-)]
 (Parsons and Flack (2004), Acta Cryst. A60, s61).
;
_refine_ls_abs_structure_Flack -0.007(3)
_refine_ls_extinction_method none
_refine_ls_goodness_of_fit_ref 1.024
_refine_ls_hydrogen_treatment constr
_refine_ls_matrix_type full
_refine_ls_number_parameters 164
_refine_ls_number_reflns 3050
_refine_ls_number_restraints 1
_refine_ls_restrained_S_all 1.024
_refine_ls_R_factor_all 0.0283
_refine_ls_R_factor_gt 0.0251
_refine_ls_shift/su_max 0.002
_refine_ls_shift/su_mean 0.000
_refine_ls_structure_factor_coef Fsqd
_refine_ls_weighting_details 'w=1/[\s^2^(Fo^2^)+(0.0350P)^2^+2.5020P] where P=(Fo^2^+2Fc^2^)/3'
_refine_ls_weighting_scheme calc
_refine_ls_wR_factor_gt 0.0584
_refine_ls_wR_factor_ref 0.0598
_reflns_Friedel_coverage 0.755
_reflns_Friedel_fraction_full 1.000
_reflns_Friedel_fraction_max 1.000
_reflns_number_gt 2869
_reflns_number_total 3050
_reflns_threshold_expression 'I > 2\s(I)'
_cod_data_source_file c4dt03638g2.cif
_cod_data_source_block 5
_cod_depositor_comments 'Adding full bibliography for 7033968--7033975.cif.'
_cod_database_code 7033972
_shelx_space_group_comment
;
The symmetry employed for this shelxl refinement is uniquely defined
by the following loop, which should always be used as a source of
symmetry information in preference to the above space-group names.
They are only intended as comments.
;
_shelxl_version_number 2013-4

loop_
_space_group_symop_operation_xyz
'x, y, z'
'-x, -y, z'
'-x+1/4, y+1/4, z+1/4'
'x+1/4, -y+1/4, z+1/4'
'x, y+1/2, z+1/2'
'-x, -y+1/2, z+1/2'
'-x+1/4, y+3/4, z+3/4'
'x+1/4, -y+3/4, z+3/4'
'x+1/2, y, z+1/2'
'-x+1/2, -y, z+1/2'
'-x+3/4, y+1/4, z+3/4'
'x+3/4, -y+1/4, z+3/4'
'x+1/2, y+1/2, z'
'-x+1/2, -y+1/2, z'
'-x+3/4, y+3/4, z+1/4'
'x+3/4, -y+3/4, z+1/4'

loop_
_atom_site_label
_atom_site_type_symbol
_atom_site_fract_x
_atom_site_fract_y
_atom_site_fract_z
_atom_site_U_iso_or_equiv
_atom_site_adp_type
_atom_site_occupancy
_atom_site_site_symmetry_order
_atom_site_calc_flag
_atom_site_refinement_flags_posn
_atom_site_refinement_flags_adp
N1 N -0.0152(2) 0.87896(19) 0.832(2) 0.054(2) Uani 1 1 d . .
Hg1 Hg -0.05658(2) 0.83078(2) 0.88121(10) 0.05513(14) Uani 1 1 d . .
I1 I -0.11126(2) 0.85507(2) 0.56917(15) 0.05643(19) Uani 1 1 d . .
I2 I -0.02392(2) 0.78871(2) 1.27210(14) 0.05641(19) Uani 1 1 d . .
C2 C -0.0226(3) 0.9090(3) 0.686(3) 0.061(3) Uani 1 1 d . .
H2 H -0.0461 0.9126 0.6117 0.073 Uiso 1 1 calc R U
C3 C 0.0019(3) 0.9350(3) 0.638(3) 0.063(3) Uani 1 1 d . .
H3 H -0.0046 0.9561 0.5378 0.076 Uiso 1 1 calc R U
C4 C 0.0362(3) 0.9294(2) 0.739(3) 0.051(2) Uani 1 1 d . .
C5 C 0.0442(3) 0.8995(3) 0.890(3) 0.072(4) Uani 1 1 d . .
H5 H 0.0677 0.8955 0.9645 0.086 Uiso 1 1 calc R U
C6 C 0.0179(3) 0.8746(3) 0.933(3) 0.070(3) Uani 1 1 d . .
H6 H 0.0237 0.8537 1.0394 0.084 Uiso 1 1 calc R U
C7 C 0.0647(3) 0.9554(3) 0.684(3) 0.056(3) Uani 1 1 d . .
H7 H 0.0864 0.9533 0.7952 0.067 Uiso 1 1 calc R U
N8 N 0.0609(2) 0.9802(2) 0.497(3) 0.059(2) Uani 1 1 d . .
C9 C 0.0894(3) 1.0031(2) 0.435(3) 0.053(3) Uani 1 1 d . .
C10 C 0.1241(3) 0.9991(3) 0.542(3) 0.069(3) Uani 1 1 d . .
H10 H 0.1300 0.9795 0.6672 0.083 Uiso 1 1 calc R U
C11 C 0.1503(3) 1.0233(3) 0.467(4) 0.078(4) Uani 1 1 d . .
H11 H 0.1738 1.0214 0.5465 0.093 Uiso 1 1 calc R U
C12 C 0.1405(3) 1.0503(3) 0.272(4) 0.078(4) Uani 1 1 d . .
F12 F 0.1667(2) 1.07357(18) 0.194(3) 0.112(3) Uani 1 1 d . .
C13 C 0.1070(3) 1.0549(3) 0.156(4) 0.073(3) Uani 1 1 d . .
H13 H 0.1013 1.0741 0.0244 0.088 Uiso 1 1 calc R U
C14 C 0.0823(3) 1.0305(2) 0.238(3) 0.059(3) Uani 1 1 d . .
H14 H 0.0590 1.0326 0.1554 0.071 Uiso 1 1 calc R U

loop_
_atom_site_aniso_label
_atom_site_aniso_U_11
_atom_site_aniso_U_22
_atom_site_aniso_U_33
_atom_site_aniso_U_23
_atom_site_aniso_U_13
_atom_site_aniso_U_12
N1 0.040(4) 0.050(4) 0.070(6) 0.016(5) -0.005(4) -0.004(3)
Hg1 0.0544(2) 0.0551(2) 0.0559(2) 0.01479(19) -0.01487(19) -0.00439(18)
I1 0.0500(4) 0.0684(4) 0.0509(4) 0.0048(3) -0.0129(3) 0.0041(3)
I2 0.0746(5) 0.0579(4) 0.0367(3) 0.0065(3) 0.0014(3) 0.0221(3)
C2 0.034(5) 0.062(6) 0.087(9) 0.017(6) -0.020(5) -0.006(4)
C3 0.050(6) 0.058(6) 0.082(8) 0.022(6) -0.014(6) -0.002(5)
C4 0.050(6) 0.044(5) 0.060(6) 0.008(4) 0.002(5) 0.000(4)
C5 0.043(6) 0.070(7) 0.102(10) 0.027(7) -0.023(7) -0.008(5)
C6 0.058(7) 0.055(6) 0.096(9) 0.030(6) -0.022(6) -0.003(5)
C7 0.039(5) 0.058(6) 0.070(7) 0.005(6) 0.000(5) -0.003(4)
N8 0.037(4) 0.058(5) 0.081(7) -0.007(5) -0.003(4) -0.001(4)
C9 0.046(6) 0.039(5) 0.074(7) -0.015(5) 0.003(5) -0.008(4)
C10 0.050(6) 0.052(6) 0.105(10) 0.005(7) 0.007(7) -0.005(5)
C11 0.036(6) 0.068(7) 0.129(13) -0.017(8) 0.015(7) -0.015(5)
C12 0.070(8) 0.053(6) 0.111(11) -0.011(7) 0.034(8) -0.022(6)
F12 0.083(5) 0.076(4) 0.176(10) 0.015(6) 0.030(6) -0.032(4)
C13 0.068(8) 0.059(6) 0.092(9) 0.006(7) 0.017(7) 0.003(6)
C14 0.053(6) 0.046(5) 0.078(8) -0.002(5) 0.014(6) -0.003(4)

loop_
_atom_type_symbol
_atom_type_description
_atom_type_scat_dispersion_real
_atom_type_scat_dispersion_imag
_atom_type_scat_source
C C 0.0033 0.0016 'International Tables Vol C Tables 4.2.6.8 and 6.1.1.4'
H H 0.0000 0.0000 'International Tables Vol C Tables 4.2.6.8 and 6.1.1.4'
N N 0.0061 0.0033 'International Tables Vol C Tables 4.2.6.8 and 6.1.1.4'
F F 0.0171 0.0103 'International Tables Vol C Tables 4.2.6.8 and 6.1.1.4'
I I -0.4742 1.8119 'International Tables Vol C Tables 4.2.6.8 and 6.1.1.4'
Hg Hg -2.3894 9.2266 'International Tables Vol C Tables 4.2.6.8 and 6.1.1.4'

loop_
_geom_angle_atom_site_label_1
_geom_angle_atom_site_label_2
_geom_angle_atom_site_label_3
_geom_angle
_geom_angle_site_symmetry_3
C6 N1 C2 116.9(8) .
C6 N1 Hg1 118.5(6) .
C2 N1 Hg1 124.3(6) .
N1 Hg1 I1 100.84(19) .
N1 Hg1 I2 102.9(2) .
I1 Hg1 I2 155.29(3) .
N1 Hg1 I2 93.7(2) 1_554
I1 Hg1 I2 93.42(2) 1_554
I2 Hg1 I2 91.88(2) 1_554
Hg1 I2 Hg1 91.88(2) 1_556
N1 C2 C3 123.7(9) .
N1 C2 H2 118.1 .
C3 C2 H2 118.1 .
C2 C3 C4 117.9(10) .
C2 C3 H3 121.0 .
C4 C3 H3 121.0 .
C5 C4 C3 119.6(10) .
C5 C4 C7 119.0(10) .
C3 C4 C7 121.4(10) .
C4 C5 C6 119.1(10) .
C4 C5 H5 120.4 .
C6 C5 H5 120.4 .
N1 C6 C5 122.7(10) .
N1 C6 H6 118.7 .
C5 C6 H6 118.7 .
N8 C7 C4 122.1(10) .
N8 C7 H7 119.0 .
C4 C7 H7 119.0 .
C7 N8 C9 120.4(9) .
C14 C9 C10 118.0(10) .
C14 C9 N8 116.3(9) .
C10 C9 N8 125.6(10) .
C9 C10 C11 120.9(12) .
C9 C10 H10 119.6 .
C11 C10 H10 119.6 .
C12 C11 C10 116.9(11) .
C12 C11 H11 121.5 .
C10 C11 H11 121.5 .
C13 C12 F12 119.3(13) .
C13 C12 C11 124.3(10) .
F12 C12 C11 116.4(12) .
C14 C13 C12 116.3(12) .
C14 C13 H13 121.8 .
C12 C13 H13 121.8 .
C13 C14 C9 123.5(11) .
C13 C14 H14 118.2 .
C9 C14 H14 118.2 .

loop_
_geom_bond_atom_site_label_1
_geom_bond_atom_site_label_2
_geom_bond_distance
_geom_bond_site_symmetry_2
N1 C6 1.329(12) .
N1 C2 1.341(12) .
N1 Hg1 2.423(7) .
Hg1 I1 2.6252(7) .
Hg1 I2 2.6321(7) .
Hg1 I2 3.3097(8) 1_554
I2 Hg1 3.3097(8) 1_556
C2 C3 1.371(14) .
C2 H2 0.9500 .
C3 C4 1.378(14) .
C3 H3 0.9500 .
C4 C5 1.349(15) .
C4 C7 1.483(14) .
C5 C6 1.388(14) .
C5 H5 0.9500 .
C6 H6 0.9500 .
C7 N8 1.254(14) .
C7 H7 0.9500 .
N8 C9 1.411(12) .
C9 C14 1.375(15) .
C9 C10 1.390(14) .
C10 C11 1.392(15) .
C10 H10 0.9500 .
C11 C12 1.38(2) .
C11 H11 0.9500 .
C12 C13 1.367(18) .
C12 F12 1.367(12) .
C13 C14 1.366(14) .
C13 H13 0.9500 .
C14 H14 0.9500 .

loop_
_geom_torsion_atom_site_label_1
_geom_torsion_atom_site_label_2
_geom_torsion_atom_site_label_3
_geom_torsion_atom_site_label_4
_geom_torsion
C6 N1 C2 C3 -0.2(19)
Hg1 N1 C2 C3 -174.5(10)
N1 C2 C3 C4 2(2)
C2 C3 C4 C5 -2(2)
C2 C3 C4 C7 177.3(11)
C3 C4 C5 C6 1(2)
C7 C4 C5 C6 -178.1(12)
C2 N1 C6 C5 -0.7(19)
Hg1 N1 C6 C5 174.0(11)
C4 C5 C6 N1 0(2)
C5 C4 C7 N8 165.7(12)
C3 C4 C7 N8 -13.7(19)
C4 C7 N8 C9 -175.8(10)
C7 N8 C9 C14 -176.7(11)
C7 N8 C9 C10 7.1(17)
C14 C9 C10 C11 3.9(18)
N8 C9 C10 C11 -180.0(11)
C9 C10 C11 C12 -2.9(19)
C10 C11 C12 C13 1(2)
C10 C11 C12 F12 -178.5(12)
F12 C12 C13 C14 179.0(12)
C11 C12 C13 C14 -1(2)
C12 C13 C14 C9 2.0(19)
C10 C9 C14 C13 -3.5(17)
N8 C9 C14 C13 -180.0(11)
